data_4087115
loop_
_publ_author_name
'Zhang, Lei'
'Fang, Bo'
'Hou, Guohua'
'Zi, Guofu'
'Ding, Wanjian'
'Walter, Marc D.'

_publ_section_title
;
 Experimental and Computational Studies of a Uranium Metallacyclocumulene
;
_journal_issue 4
_journal_name_full Organometallics
_journal_page_first 898
_journal_paper_doi 10.1021/acs.organomet.6b00936
_journal_volume 36
_journal_year 2017
_chemical_formula_moiety 'C45 H75 O2 Si2 U'
_chemical_formula_sum 'C45 H75 O2 Si2 U'
_chemical_formula_weight 942.26
_space_group_crystal_system triclinic
_space_group_IT_number 2
_space_group_name_Hall '-P 1'
_space_group_name_H-M_alt 'P -1'
_symmetry_space_group_name_Hall '-P 1'
_symmetry_space_group_name_H-M 'P -1'
_atom_sites_solution_hydrogens geom
_audit_creation_method SHELXL-2014/7
_cell_angle_alpha 101.615(19)
_cell_angle_beta 96.49(2)
_cell_angle_gamma 116.240(18)
_cell_formula_units_Z 2
_cell_length_a 11.655(14)
_cell_length_b 13.036(15)
_cell_length_c 17.29(2)
_cell_measurement_reflns_used 5379
_cell_measurement_temperature 100(2)
_cell_measurement_theta_max 26.33
_cell_measurement_theta_min 2.34
_cell_volume 2246(5)
_computing_cell_refinement 'Bruker SAINT'
_computing_data_collection 'Bruker APEX2'
_computing_data_reduction 'Bruker SAINT'
_computing_molecular_graphics 'Bruker SHELXTL'
_computing_publication_material 'Bruker SHELXTL'
_computing_structure_refinement 'SHELXL-2014/7 (Sheldrick, 2014)'
_computing_structure_solution 'SHELXS-97 (Sheldrick 2008)'
_diffrn_ambient_temperature 100(2)
_diffrn_measured_fraction_theta_full 0.990
_diffrn_measured_fraction_theta_max 0.990
_diffrn_measurement_device_type 'Bruker APEX-II CCD'
_diffrn_measurement_method '\f and \w scans'
_diffrn_radiation_type MoK\a
_diffrn_radiation_wavelength 0.71073
_diffrn_reflns_av_R_equivalents 0.0709
_diffrn_reflns_av_unetI/netI 0.1192
_diffrn_reflns_Laue_measured_fraction_full 0.990
_diffrn_reflns_Laue_measured_fraction_max 0.990
_diffrn_reflns_limit_h_max 13
_diffrn_reflns_limit_h_min -13
_diffrn_reflns_limit_k_max 12
_diffrn_reflns_limit_k_min -15
_diffrn_reflns_limit_l_max 20
_diffrn_reflns_limit_l_min -20
_diffrn_reflns_number 12468
_diffrn_reflns_point_group_measured_fraction_full 0.990
_diffrn_reflns_point_group_measured_fraction_max 0.990
_diffrn_reflns_theta_full 25.242
_diffrn_reflns_theta_max 25.249
_diffrn_reflns_theta_min 1.815
_exptl_absorpt_coefficient_mu 3.700
_exptl_absorpt_correction_T_max 0.75
_exptl_absorpt_correction_T_min 0.56
_exptl_absorpt_correction_type multi-scan
_exptl_absorpt_process_details SADABS
_exptl_crystal_colour brown
_exptl_crystal_density_diffrn 1.393
_exptl_crystal_description block
_exptl_crystal_F_000 962
_exptl_crystal_size_max 0.200
_exptl_crystal_size_mid 0.200
_exptl_crystal_size_min 0.100
_refine_diff_density_max 2.320
_refine_diff_density_min -1.957
_refine_diff_density_rms 0.241
_refine_ls_extinction_method none
_refine_ls_goodness_of_fit_ref 1.000
_refine_ls_hydrogen_treatment constr
_refine_ls_matrix_type full
_refine_ls_number_parameters 468
_refine_ls_number_reflns 8054
_refine_ls_number_restraints 6
_refine_ls_restrained_S_all 1.000
_refine_ls_R_factor_all 0.0668
_refine_ls_R_factor_gt 0.0598
_refine_ls_shift/su_max 0.001
_refine_ls_shift/su_mean 0.000
_refine_ls_structure_factor_coef Fsqd
_refine_ls_weighting_details 'w=1/[\s^2^(Fo^2^)+(0.0861P)^2^] where P=(Fo^2^+2Fc^2^)/3'
_refine_ls_weighting_scheme calc
_refine_ls_wR_factor_gt 0.1575
_refine_ls_wR_factor_ref 0.1628
_reflns_Friedel_coverage 0.000
_reflns_number_gt 6977
_reflns_number_total 8054
_reflns_threshold_expression 'I > 2\s(I)'
_cod_data_source_file om6b00936_si_002.cif
_cod_data_source_block compound13
_cod_database_code 4087115
_shelx_shelxl_version_number 2014/7
_shelx_space_group_comment
; 
The symmetry employed for this shelxl refinement is uniquely defined 
by the following loop, which should always be used as a source of 
symmetry information in preference to the above space-group names. 
They are only intended as comments. 
;
_shelx_estimated_absorpt_t_min 0.525
_shelx_estimated_absorpt_t_max 0.709

loop_
_space_group_symop_operation_xyz
'x, y, z'
'-x, -y, -z'

loop_
_atom_site_label
_atom_site_type_symbol
_atom_site_fract_x
_atom_site_fract_y
_atom_site_fract_z
_atom_site_U_iso_or_equiv
_atom_site_adp_type
_atom_site_occupancy
_atom_site_site_symmetry_order
_atom_site_calc_flag
_atom_site_refinement_flags_posn
_atom_site_refinement_flags_adp
C1 C 0.0494(9) 0.4181(8) 0.6184(5) 0.026(2) Uani 1 1 d . .
C2 C 0.1483(9) 0.5175(8) 0.6011(6) 0.027(2) Uani 1 1 d . .
C3 C 0.2456(9) 0.4884(9) 0.5764(6) 0.029(2) Uani 1 1 d . .
C4 C 0.2007(10) 0.3666(9) 0.5717(6) 0.030(2) Uani 1 1 d . .
C5 C 0.0800(9) 0.3213(8) 0.5972(5) 0.025(2) Uani 1 1 d . .
C6 C -0.0759(9) 0.4049(10) 0.6392(7) 0.038(3) Uani 1 1 d . .
H6A H -0.1493 0.3303 0.6036 0.057 Uiso 1 1 calc R U
H6B H -0.0882 0.4723 0.6318 0.057 Uiso 1 1 calc R U
H6C H -0.0726 0.4035 0.6958 0.057 Uiso 1 1 calc R U
C7 C 0.1403(12) 0.6275(9) 0.5935(7) 0.043(3) Uani 1 1 d . .
H7A H 0.2292 0.6936 0.6024 0.064 Uiso 1 1 calc R U
H7B H 0.0963 0.6487 0.6340 0.064 Uiso 1 1 calc R U
H7C H 0.0902 0.6117 0.5390 0.064 Uiso 1 1 calc R U
C8 C 0.3670(12) 0.5674(12) 0.5510(8) 0.059(4) Uani 1 1 d . .
H8A H 0.3639 0.6399 0.5464 0.089 Uiso 1 1 calc R U
H8B H 0.3701 0.5246 0.4985 0.089 Uiso 1 1 calc R U
H8C H 0.4455 0.5890 0.5918 0.089 Uiso 1 1 calc R U
C9 C 0.2605(12) 0.2923(10) 0.5343(6) 0.042(3) Uani 1 1 d . .
H9A H 0.2662 0.2983 0.4791 0.063 Uiso 1 1 calc R U
H9B H 0.2054 0.2088 0.5324 0.063 Uiso 1 1 calc R U
H9C H 0.3488 0.3216 0.5672 0.063 Uiso 1 1 calc R U
C10 C -0.0142(10) 0.1954(9) 0.5915(6) 0.038(3) Uani 1 1 d . .
H10A H -0.0965 0.1698 0.5528 0.057 Uiso 1 1 calc R U
H10B H -0.0321 0.1899 0.6450 0.057 Uiso 1 1 calc R U
H10C H 0.0240 0.1440 0.5731 0.057 Uiso 1 1 calc R U
C11 C 0.2477(9) 0.6832(7) 0.8188(5) 0.0229(19) Uani 1 1 d . .
C12 C 0.3717(9) 0.7312(7) 0.7957(6) 0.025(2) Uani 1 1 d . .
C13 C 0.4572(8) 0.7028(7) 0.8392(5) 0.0205(19) Uani 1 1 d . .
C14 C 0.3897(8) 0.6392(7) 0.8911(5) 0.0196(18) Uani 1 1 d . .
C15 C 0.2624(8) 0.6266(7) 0.8818(6) 0.0202(19) Uani 1 1 d . .
C16 C 0.1360(10) 0.7098(8) 0.8018(6) 0.031(2) Uani 1 1 d . .
H16A H 0.1567 0.7652 0.7683 0.046 Uiso 1 1 calc R U
H16B H 0.1227 0.7460 0.8532 0.046 Uiso 1 1 calc R U
H16C H 0.0556 0.6357 0.7729 0.046 Uiso 1 1 calc R U
C17 C 0.4127(9) 0.8173(8) 0.7435(6) 0.026(2) Uani 1 1 d . .
H17A H 0.4948 0.8893 0.7732 0.038 Uiso 1 1 calc R U
H17B H 0.3437 0.8390 0.7309 0.038 Uiso 1 1 calc R U
H17C H 0.4260 0.7789 0.6930 0.038 Uiso 1 1 calc R U
C18 C 0.6019(8) 0.7576(7) 0.8400(6) 0.025(2) Uani 1 1 d . .
H18A H 0.6138 0.7597 0.7850 0.038 Uiso 1 1 calc R U
H18B H 0.6381 0.7098 0.8591 0.038 Uiso 1 1 calc R U
H18C H 0.6477 0.8389 0.8764 0.038 Uiso 1 1 calc R U
C19 C 0.4513(8) 0.5980(8) 0.9535(6) 0.0239(19) Uani 1 1 d . .
H19A H 0.4101 0.5969 0.9999 0.036 Uiso 1 1 calc R U
H19B H 0.5458 0.6531 0.9720 0.036 Uiso 1 1 calc R U
H19C H 0.4371 0.5177 0.9283 0.036 Uiso 1 1 calc R U
C20 C 0.1656(9) 0.5824(8) 0.9316(7) 0.030(2) Uani 1 1 d . .
H20A H 0.1747 0.5207 0.9518 0.044 Uiso 1 1 calc R U
H20B H 0.0765 0.5487 0.8984 0.044 Uiso 1 1 calc R U
H20C H 0.1814 0.6486 0.9776 0.044 Uiso 1 1 calc R U
C21 C 0.4995(7) 0.3763(6) 0.7301(5) 0.0133(16) Uani 1 1 d . .
C22 C 0.6013(8) 0.4269(7) 0.6797(5) 0.0188(18) Uani 1 1 d . .
H22A H 0.6386 0.3725 0.6654 0.023 Uiso 1 1 calc R U
H22B H 0.5562 0.4293 0.6286 0.023 Uiso 1 1 calc R U
C23 C 0.7122(8) 0.5505(7) 0.7235(6) 0.023(2) Uani 1 1 d . U
H23A H 0.7781 0.5745 0.6902 0.028 Uiso 1 1 calc R U
H23B H 0.6771 0.6076 0.7302 0.028 Uiso 1 1 calc R U
C24 C 0.7776(9) 0.5562(8) 0.8052(6) 0.032(2) Uani 1 1 d . .
H24A H 0.8457 0.6395 0.8326 0.038 Uiso 1 1 calc R U
H24B H 0.8221 0.5067 0.7978 0.038 Uiso 1 1 calc R U
C25 C 0.6816(8) 0.5132(7) 0.8595(6) 0.0230(19) Uani 1 1 d . .
H25A H 0.6452 0.5686 0.8730 0.028 Uiso 1 1 calc R U
H25B H 0.7289 0.5131 0.9107 0.028 Uiso 1 1 calc R U
C26 C 0.5685(8) 0.3867(7) 0.8164(5) 0.0215(19) Uani 1 1 d . .
H26A H 0.5028 0.3646 0.8500 0.026 Uiso 1 1 calc R U
H26B H 0.6036 0.3296 0.8115 0.026 Uiso 1 1 calc R U
C27 C 0.4072(8) 0.2388(7) 0.6919(5) 0.0189(18) Uani 1 1 d . .
C28 C 0.2920(8) 0.1954(7) 0.7134(5) 0.0146(16) Uani 1 1 d . .
C29 C 0.1872(8) 0.1618(7) 0.7376(5) 0.0213(19) Uani 1 1 d . .
C30 C 0.0812(7) 0.1381(7) 0.7702(5) 0.0149(16) Uani 1 1 d . .
C31 C 0.4854(11) 0.1614(9) 0.5298(6) 0.034(2) Uani 1 1 d . .
H31A H 0.4607 0.0858 0.4899 0.051 Uiso 1 1 calc R U
H31B H 0.5790 0.2160 0.5366 0.051 Uiso 1 1 calc R U
H31C H 0.4331 0.1970 0.5109 0.051 Uiso 1 1 calc R U
C32 C 0.6024(10) 0.1394(9) 0.6893(7) 0.036(2) Uani 1 1 d . .
H32A H 0.5857 0.1230 0.7409 0.055 Uiso 1 1 calc R U
H32B H 0.6777 0.2188 0.6998 0.055 Uiso 1 1 calc R U
H32C H 0.6215 0.0795 0.6582 0.055 Uiso 1 1 calc R U
C33 C 0.3147(10) -0.0187(8) 0.6075(7) 0.035(2) Uani 1 1 d . .
H33A H 0.3057 -0.0419 0.6578 0.053 Uiso 1 1 calc R U
H33B H 0.3311 -0.0746 0.5693 0.053 Uiso 1 1 calc R U
H33C H 0.2336 -0.0201 0.5833 0.053 Uiso 1 1 calc R U
C34 C 0.0056(9) -0.1067(8) 0.6610(6) 0.033(2) Uani 1 1 d . .
H34A H -0.0572 -0.1920 0.6447 0.050 Uiso 1 1 calc R U
H34B H 0.0932 -0.0944 0.6836 0.050 Uiso 1 1 calc R U
H34C H 0.0082 -0.0760 0.6136 0.050 Uiso 1 1 calc R U
C35 C -0.0563(9) -0.0967(8) 0.8257(6) 0.032(2) Uani 1 1 d . .
H35A H -0.0879 -0.0608 0.8678 0.048 Uiso 1 1 calc R U
H35B H 0.0312 -0.0841 0.8489 0.048 Uiso 1 1 calc R U
H35C H -0.1171 -0.1824 0.8048 0.048 Uiso 1 1 calc R U
C36 C -0.2140(8) -0.0528(8) 0.6927(6) 0.028(2) Uani 1 1 d . .
H36A H -0.2433 -0.0088 0.7312 0.042 Uiso 1 1 calc R U
H36B H -0.2758 -0.1383 0.6785 0.042 Uiso 1 1 calc R U
H36C H -0.2104 -0.0260 0.6436 0.042 Uiso 1 1 calc R U
C37 C 0.0866(8) 0.2518(7) 0.8243(5) 0.0177(18) Uani 1 1 d . .
C38 C 0.1733(8) 0.2862(7) 0.9107(5) 0.0191(18) Uani 1 1 d . .
H38A H 0.2560 0.2845 0.9049 0.023 Uiso 1 1 calc R U
H38B H 0.1966 0.3689 0.9396 0.023 Uiso 1 1 calc R U
C39 C 0.1078(9) 0.2049(8) 0.9626(6) 0.0236(19) Uani 1 1 d . .
H39A H 0.0909 0.1230 0.9367 0.028 Uiso 1 1 calc R U
H39B H 0.1675 0.2336 1.0167 0.028 Uiso 1 1 calc R U
C40 C -0.0214(10) 0.2029(9) 0.9724(6) 0.037(3) Uani 1 1 d . .
H40A H -0.0040 0.2835 1.0022 0.044 Uiso 1 1 calc R U
H40B H -0.0642 0.1474 1.0043 0.044 Uiso 1 1 calc R U
C41 C -0.1131(9) 0.1628(8) 0.8885(6) 0.028(2) Uani 1 1 d . .
H41A H -0.1387 0.0786 0.8621 0.033 Uiso 1 1 calc R U
H41B H -0.1941 0.1670 0.8958 0.033 Uiso 1 1 calc R U
C42 C -0.0504(8) 0.2383(7) 0.8325(6) 0.0215(19) Uani 1 1 d . .
H42A H -0.0414 0.3186 0.8535 0.026 Uiso 1 1 calc R U
H42B H -0.1102 0.2017 0.7780 0.026 Uiso 1 1 calc R U
C43 C 0.5529(18) 0.9989(14) 0.0207(9) 0.078(5) Uani 1 1 d . .
H43A H 0.6140 1.0805 0.0560 0.093 Uiso 1 1 calc R U
H43B H 0.5994 0.9783 -0.0192 0.093 Uiso 1 1 calc R U
C44 C 0.5240(17) 0.9130(12) 0.0736(9) 0.071(4) Uani 1 1 d . .
H44A H 0.4783 0.9326 0.1144 0.086 Uiso 1 1 calc R U
H44B H 0.4651 0.8304 0.0391 0.086 Uiso 1 1 calc R U
C45 C 0.6446(15) 0.9204(12) 0.1147(10) 0.075(4) Uani 1 1 d . .
H45A H 0.6728 0.8742 0.0770 0.112 Uiso 1 1 calc R U
H45B H 0.6289 0.8881 0.1613 0.112 Uiso 1 1 calc R U
H45C H 0.7134 1.0039 0.1336 0.112 Uiso 1 1 calc R U
O1 O 0.4246(6) 0.4395(5) 0.7380(4) 0.0207(13) Uani 1 1 d . .
O2 O 0.1463(6) 0.3477(5) 0.7901(4) 0.0207(13) Uani 1 1 d . .
Si1 Si 0.4537(2) 0.1333(2) 0.62985(15) 0.0197(5) Uani 1 1 d . .
Si2 Si -0.0470(2) -0.0250(2) 0.74018(15) 0.0206(5) Uani 1 1 d . .
U1 U 0.26752(3) 0.47849(2) 0.73870(2) 0.01383(13) Uani 1 1 d . .

loop_
_atom_site_aniso_label
_atom_site_aniso_U_11
_atom_site_aniso_U_22
_atom_site_aniso_U_33
_atom_site_aniso_U_23
_atom_site_aniso_U_13
_atom_site_aniso_U_12
C1 0.023(5) 0.032(5) 0.012(5) -0.001(4) -0.007(4) 0.008(4)
C2 0.032(5) 0.029(5) 0.019(5) 0.008(4) 0.001(4) 0.014(4)
C3 0.028(5) 0.038(5) 0.014(5) 0.012(4) 0.006(4) 0.008(4)
C4 0.041(6) 0.043(6) 0.012(5) 0.007(4) 0.010(4) 0.024(5)
C5 0.026(5) 0.026(5) 0.016(5) 0.001(4) -0.002(4) 0.010(4)
C6 0.025(5) 0.058(7) 0.032(6) 0.004(5) 0.008(4) 0.023(5)
C7 0.073(8) 0.037(6) 0.027(6) 0.012(5) 0.002(5) 0.035(6)
C8 0.051(7) 0.065(8) 0.043(8) 0.021(6) 0.023(6) 0.007(6)
C9 0.064(8) 0.051(7) 0.015(5) -0.001(5) 0.009(5) 0.034(6)
C10 0.044(6) 0.030(5) 0.016(5) -0.001(4) -0.013(4) 0.006(5)
C11 0.031(5) 0.019(4) 0.021(5) 0.004(4) 0.009(4) 0.013(4)
C12 0.026(5) 0.016(4) 0.033(6) 0.002(4) 0.010(4) 0.009(4)
C13 0.026(5) 0.010(4) 0.021(5) -0.001(3) 0.011(4) 0.006(3)
C14 0.018(4) 0.015(4) 0.013(4) 0.000(3) -0.002(3) 0.001(3)
C15 0.022(4) 0.009(4) 0.029(5) 0.005(4) 0.010(4) 0.006(3)
C16 0.038(6) 0.015(4) 0.041(6) 0.009(4) 0.015(5) 0.013(4)
C17 0.033(5) 0.025(5) 0.025(5) 0.011(4) 0.008(4) 0.017(4)
C18 0.021(4) 0.010(4) 0.040(6) 0.003(4) 0.014(4) 0.004(3)
C19 0.015(4) 0.021(4) 0.033(6) 0.008(4) 0.003(4) 0.007(4)
C20 0.026(5) 0.021(5) 0.049(7) 0.007(4) 0.022(5) 0.016(4)
C21 0.009(4) 0.008(4) 0.020(4) -0.001(3) 0.004(3) 0.004(3)
C22 0.025(4) 0.016(4) 0.024(5) 0.014(4) 0.012(4) 0.013(4)
C23 0.021(4) 0.021(4) 0.030(5) 0.009(4) 0.022(4) 0.008(3)
C24 0.024(5) 0.019(5) 0.044(7) 0.003(4) 0.016(5) 0.004(4)
C25 0.025(5) 0.020(4) 0.021(5) -0.001(4) 0.004(4) 0.012(4)
C26 0.020(4) 0.016(4) 0.026(5) 0.008(4) 0.009(4) 0.005(3)
C27 0.018(4) 0.017(4) 0.023(5) 0.009(4) 0.000(4) 0.008(3)
C28 0.019(4) 0.013(4) 0.009(4) 0.000(3) 0.003(3) 0.006(3)
C29 0.022(4) 0.012(4) 0.018(5) -0.002(3) -0.001(4) 0.003(3)
C30 0.012(4) 0.017(4) 0.010(4) -0.001(3) 0.000(3) 0.005(3)
C31 0.053(7) 0.033(5) 0.028(6) 0.006(4) 0.020(5) 0.028(5)
C32 0.039(6) 0.038(6) 0.045(7) 0.007(5) 0.012(5) 0.030(5)
C33 0.036(6) 0.027(5) 0.042(7) -0.003(4) 0.017(5) 0.019(4)
C34 0.026(5) 0.015(4) 0.044(7) -0.010(4) 0.006(5) 0.006(4)
C35 0.027(5) 0.022(5) 0.032(6) 0.010(4) 0.003(4) -0.002(4)
C36 0.017(4) 0.021(5) 0.035(6) 0.001(4) 0.002(4) 0.005(4)
C37 0.018(4) 0.011(4) 0.015(4) 0.003(3) 0.003(3) 0.000(3)
C38 0.022(4) 0.022(4) 0.016(5) 0.008(4) 0.007(4) 0.010(4)
C39 0.032(5) 0.021(4) 0.023(5) 0.007(4) 0.010(4) 0.016(4)
C40 0.040(6) 0.035(6) 0.028(6) 0.006(4) 0.024(5) 0.007(5)
C41 0.023(5) 0.034(5) 0.032(6) 0.011(4) 0.022(4) 0.014(4)
C42 0.022(4) 0.021(4) 0.025(5) 0.010(4) 0.009(4) 0.011(4)
C43 0.144(17) 0.073(9) 0.048(9) 0.009(8) 0.024(10) 0.082(11)
C44 0.106(13) 0.051(8) 0.053(9) 0.002(7) 0.022(9) 0.038(8)
C45 0.081(11) 0.043(8) 0.083(12) 0.004(7) -0.002(9) 0.025(7)
O1 0.023(3) 0.017(3) 0.029(4) 0.006(3) 0.016(3) 0.013(2)
O2 0.025(3) 0.008(3) 0.025(4) 0.002(2) 0.007(3) 0.005(2)
Si1 0.0228(12) 0.0193(12) 0.0203(13) 0.0026(10) 0.0084(10) 0.0132(10)
Si2 0.0183(12) 0.0121(11) 0.0256(14) 0.0027(10) 0.0071(10) 0.0029(9)
U1 0.01669(19) 0.01207(18) 0.01292(19) 0.00311(12) 0.00631(12) 0.00654(13)

loop_
_atom_type_symbol
_atom_type_description
_atom_type_scat_dispersion_real
_atom_type_scat_dispersion_imag
_atom_type_scat_source
C C 0.0033 0.0016 'International Tables Vol C Tables 4.2.6.8 and 6.1.1.4'
H H 0.0000 0.0000 'International Tables Vol C Tables 4.2.6.8 and 6.1.1.4'
O O 0.0106 0.0060 'International Tables Vol C Tables 4.2.6.8 and 6.1.1.4'
Si Si 0.0817 0.0704 'International Tables Vol C Tables 4.2.6.8 and 6.1.1.4'
U U -9.6767 9.6646 'International Tables Vol C Tables 4.2.6.8 and 6.1.1.4'

loop_
_geom_angle_atom_site_label_1
_geom_angle_atom_site_label_2
_geom_angle_atom_site_label_3
_geom_angle
_geom_angle_site_symmetry_1
C2 C1 C5 106.9(8) .
C2 C1 C6 127.7(9) .
C5 C1 C6 124.5(9) .
C2 C1 U1 78.5(5) .
C5 C1 U1 74.9(5) .
C6 C1 U1 121.1(6) .
C1 C2 C3 109.3(8) .
C1 C2 C7 125.7(9) .
C3 C2 C7 124.0(9) .
C1 C2 U1 72.5(5) .
C3 C2 U1 73.8(5) .
C7 C2 U1 129.2(7) .
C4 C3 C2 107.2(8) .
C4 C3 C8 125.5(10) .
C2 C3 C8 127.0(10) .
C4 C3 U1 74.7(5) .
C2 C3 U1 77.2(5) .
C8 C3 U1 119.0(7) .
C3 C4 C5 109.0(8) .
C3 C4 C9 125.3(9) .
C5 C4 C9 125.2(9) .
C3 C4 U1 76.1(5) .
C5 C4 U1 74.6(5) .
C9 C4 U1 122.3(7) .
C4 C5 C1 107.4(8) .
C4 C5 C10 129.0(9) .
C1 C5 C10 122.9(9) .
C4 C5 U1 75.9(5) .
C1 C5 U1 75.0(5) .
C10 C5 U1 122.7(6) .
C1 C6 H6A 109.5 .
C1 C6 H6B 109.5 .
H6A C6 H6B 109.5 .
C1 C6 H6C 109.5 .
H6A C6 H6C 109.5 .
H6B C6 H6C 109.5 .
C2 C7 H7A 109.5 .
C2 C7 H7B 109.5 .
H7A C7 H7B 109.5 .
C2 C7 H7C 109.5 .
H7A C7 H7C 109.5 .
H7B C7 H7C 109.5 .
C3 C8 H8A 109.5 .
C3 C8 H8B 109.5 .
H8A C8 H8B 109.5 .
C3 C8 H8C 109.5 .
H8A C8 H8C 109.5 .
H8B C8 H8C 109.5 .
C4 C9 H9A 109.5 .
C4 C9 H9B 109.5 .
H9A C9 H9B 109.5 .
C4 C9 H9C 109.5 .
H9A C9 H9C 109.5 .
H9B C9 H9C 109.5 .
C5 C10 H10A 109.5 .
C5 C10 H10B 109.5 .
H10A C10 H10B 109.5 .
C5 C10 H10C 109.5 .
H10A C10 H10C 109.5 .
H10B C10 H10C 109.5 .
C12 C11 C15 106.3(8) .
C12 C11 C16 128.8(8) .
C15 C11 C16 123.1(8) .
C12 C11 U1 75.2(5) .
C15 C11 U1 74.0(5) .
C16 C11 U1 127.9(6) .
C13 C12 C11 109.3(8) .
C13 C12 C17 124.4(8) .
C11 C12 C17 125.5(8) .
C13 C12 U1 73.2(5) .
C11 C12 U1 75.7(5) .
C17 C12 U1 125.5(6) .
C12 C13 C14 107.4(8) .
C12 C13 C18 122.4(8) .
C14 C13 C18 128.8(9) .
C12 C13 U1 78.2(5) .
C14 C13 U1 74.1(5) .
C18 C13 U1 124.1(5) .
C15 C14 C13 110.6(8) .
C15 C14 C19 124.9(8) .
C13 C14 C19 124.3(8) .
C15 C14 U1 78.4(5) .
C13 C14 U1 76.5(5) .
C19 C14 U1 115.8(6) .
C14 C15 C11 106.4(7) .
C14 C15 C20 128.9(9) .
C11 C15 C20 124.2(8) .
C14 C15 U1 72.6(5) .
C11 C15 U1 76.2(5) .
C20 C15 U1 123.3(6) .
C11 C16 H16A 109.5 .
C11 C16 H16B 109.5 .
H16A C16 H16B 109.5 .
C11 C16 H16C 109.5 .
H16A C16 H16C 109.5 .
H16B C16 H16C 109.5 .
C12 C17 H17A 109.5 .
C12 C17 H17B 109.5 .
H17A C17 H17B 109.5 .
C12 C17 H17C 109.5 .
H17A C17 H17C 109.5 .
H17B C17 H17C 109.5 .
C13 C18 H18A 109.5 .
C13 C18 H18B 109.5 .
H18A C18 H18B 109.5 .
C13 C18 H18C 109.5 .
H18A C18 H18C 109.5 .
H18B C18 H18C 109.5 .
C14 C19 H19A 109.5 .
C14 C19 H19B 109.5 .
H19A C19 H19B 109.5 .
C14 C19 H19C 109.5 .
H19A C19 H19C 109.5 .
H19B C19 H19C 109.5 .
C15 C20 H20A 109.5 .
C15 C20 H20B 109.5 .
H20A C20 H20B 109.5 .
C15 C20 H20C 109.5 .
H20A C20 H20C 109.5 .
H20B C20 H20C 109.5 .
O1 C21 C22 110.2(6) .
O1 C21 C26 109.3(6) .
C22 C21 C26 110.8(6) .
O1 C21 C27 111.2(6) .
C22 C21 C27 111.1(6) .
C26 C21 C27 104.0(6) .
C23 C22 C21 113.3(7) .
C23 C22 H22A 108.9 .
C21 C22 H22A 108.9 .
C23 C22 H22B 108.9 .
C21 C22 H22B 108.9 .
H22A C22 H22B 107.7 .
C24 C23 C22 112.0(7) .
C24 C23 H23A 109.2 .
C22 C23 H23A 109.2 .
C24 C23 H23B 109.2 .
C22 C23 H23B 109.2 .
H23A C23 H23B 107.9 .
C23 C24 C25 113.1(8) .
C23 C24 H24A 109.0 .
C25 C24 H24A 109.0 .
C23 C24 H24B 109.0 .
C25 C24 H24B 109.0 .
H24A C24 H24B 107.8 .
C24 C25 C26 110.6(7) .
C24 C25 H25A 109.5 .
C26 C25 H25A 109.5 .
C24 C25 H25B 109.5 .
C26 C25 H25B 109.5 .
H25A C25 H25B 108.1 .
C25 C26 C21 112.5(7) .
C25 C26 H26A 109.1 .
C21 C26 H26A 109.1 .
C25 C26 H26B 109.1 .
C21 C26 H26B 109.1 .
H26A C26 H26B 107.8 .
C28 C27 C21 114.9(7) .
C28 C27 Si1 119.4(6) .
C21 C27 Si1 125.3(6) .
C29 C28 C27 175.8(9) .
C28 C29 C30 173.4(9) .
C29 C30 C37 113.1(7) .
C29 C30 Si2 114.8(6) .
C37 C30 Si2 132.1(6) .
Si1 C31 H31A 109.5 .
Si1 C31 H31B 109.5 .
H31A C31 H31B 109.5 .
Si1 C31 H31C 109.5 .
H31A C31 H31C 109.5 .
H31B C31 H31C 109.5 .
Si1 C32 H32A 109.5 .
Si1 C32 H32B 109.5 .
H32A C32 H32B 109.5 .
Si1 C32 H32C 109.5 .
H32A C32 H32C 109.5 .
H32B C32 H32C 109.5 .
Si1 C33 H33A 109.5 .
Si1 C33 H33B 109.5 .
H33A C33 H33B 109.5 .
Si1 C33 H33C 109.5 .
H33A C33 H33C 109.5 .
H33B C33 H33C 109.5 .
Si2 C34 H34A 109.5 .
Si2 C34 H34B 109.5 .
H34A C34 H34B 109.5 .
Si2 C34 H34C 109.5 .
H34A C34 H34C 109.5 .
H34B C34 H34C 109.5 .
Si2 C35 H35A 109.5 .
Si2 C35 H35B 109.5 .
H35A C35 H35B 109.5 .
Si2 C35 H35C 109.5 .
H35A C35 H35C 109.5 .
H35B C35 H35C 109.5 .
Si2 C36 H36A 109.5 .
Si2 C36 H36B 109.5 .
H36A C36 H36B 109.5 .
Si2 C36 H36C 109.5 .
H36A C36 H36C 109.5 .
H36B C36 H36C 109.5 .
O2 C37 C42 107.2(7) .
O2 C37 C30 109.1(7) .
C42 C37 C30 113.9(6) .
O2 C37 C38 108.1(6) .
C42 C37 C38 109.0(7) .
C30 C37 C38 109.3(7) .
C39 C38 C37 114.3(7) .
C39 C38 H38A 108.7 .
C37 C38 H38A 108.7 .
C39 C38 H38B 108.7 .
C37 C38 H38B 108.7 .
H38A C38 H38B 107.6 .
C40 C39 C38 110.7(8) .
C40 C39 H39A 109.5 .
C38 C39 H39A 109.5 .
C40 C39 H39B 109.5 .
C38 C39 H39B 109.5 .
H39A C39 H39B 108.1 .
C39 C40 C41 109.9(7) .
C39 C40 H40A 109.7 .
C41 C40 H40A 109.7 .
C39 C40 H40B 109.7 .
C41 C40 H40B 109.7 .
H40A C40 H40B 108.2 .
C42 C41 C40 113.2(7) .
C42 C41 H41A 108.9 .
C40 C41 H41A 108.9 .
C42 C41 H41B 108.9 .
C40 C41 H41B 108.9 .
H41A C41 H41B 107.7 .
C41 C42 C37 114.2(7) .
C41 C42 H42A 108.7 .
C37 C42 H42A 108.7 .
C41 C42 H42B 108.7 .
C37 C42 H42B 108.7 .
H42A C42 H42B 107.6 .
C43 C43 C44 117(2) 2_675
C43 C43 H43A 108.1 2_675
C44 C43 H43A 108.1 .
C43 C43 H43B 108.1 2_675
C44 C43 H43B 108.1 .
H43A C43 H43B 107.3 .
C45 C44 C43 111.1(14) .
C45 C44 H44A 109.4 .
C43 C44 H44A 109.4 .
C45 C44 H44B 109.4 .
C43 C44 H44B 109.4 .
H44A C44 H44B 108.0 .
C44 C45 H45A 109.5 .
C44 C45 H45B 109.5 .
H45A C45 H45B 109.5 .
C44 C45 H45C 109.5 .
H45A C45 H45C 109.5 .
H45B C45 H45C 109.5 .
C21 O1 U1 162.5(5) .
C37 O2 U1 167.3(5) .
C33 Si1 C32 108.7(5) .
C33 Si1 C27 107.5(4) .
C32 Si1 C27 110.1(4) .
C33 Si1 C31 107.2(5) .
C32 Si1 C31 109.1(5) .
C27 Si1 C31 114.0(4) .
C36 Si2 C34 106.9(5) .
C36 Si2 C35 110.1(4) .
C34 Si2 C35 105.5(5) .
C36 Si2 C30 113.1(4) .
C34 Si2 C30 106.9(4) .
C35 Si2 C30 113.7(4) .
O1 U1 O2 100.0(2) .
O1 U1 C14 91.3(3) .
O2 U1 C14 90.5(2) .
O1 U1 C5 104.9(3) .
O2 U1 C5 81.8(3) .
C14 U1 C5 163.0(3) .
O1 U1 C1 132.2(3) .
O2 U1 C1 89.7(3) .
C14 U1 C1 135.6(3) .
C5 U1 C1 30.1(3) .
O1 U1 C13 85.1(3) .
O2 U1 C13 119.9(3) .
C14 U1 C13 29.4(2) .
C5 U1 C13 154.6(3) .
C1 U1 C13 129.5(3) .
O1 U1 C4 83.6(3) .
O2 U1 C4 105.6(3) .
C14 U1 C4 163.7(3) .
C5 U1 C4 29.5(3) .
C1 U1 C4 48.9(3) .
C13 U1 C4 134.4(3) .
O1 U1 C3 93.5(3) .
O2 U1 C3 130.5(3) .
C14 U1 C3 136.8(3) .
C5 U1 C3 48.7(3) .
C1 U1 C3 48.8(3) .
C13 U1 C3 108.5(3) .
C4 U1 C3 29.1(3) .
O1 U1 C15 119.6(3) .
O2 U1 C15 79.8(2) .
C14 U1 C15 29.0(3) .
C5 U1 C15 134.0(3) .
C1 U1 C15 108.1(3) .
C13 U1 C15 48.5(2) .
C4 U1 C15 155.4(3) .
C3 U1 C15 132.1(3) .
O1 U1 C12 108.9(2) .
O2 U1 C12 127.8(2) .
C14 U1 C12 47.5(3) .
C5 U1 C12 128.1(3) .
C1 U1 C12 100.8(3) .
C13 U1 C12 28.7(3) .
C4 U1 C12 119.8(3) .
C3 U1 C12 90.7(3) .
C15 U1 C12 48.2(2) .
O1 U1 C2 122.6(3) .
O2 U1 C2 118.6(3) .
C14 U1 C2 126.2(3) .
C5 U1 C2 48.0(3) .
C1 U1 C2 29.0(3) .
C13 U1 C2 106.9(3) .
C4 U1 C2 47.6(3) .
C3 U1 C2 29.0(3) .
C15 U1 C2 108.5(3) .
C12 U1 C2 80.5(3) .
O1 U1 C11 133.4(2) .
O2 U1 C11 102.0(2) .
C14 U1 C11 48.1(3) .
C5 U1 C11 118.5(3) .
C1 U1 C11 88.5(3) .
C13 U1 C11 48.3(3) .
C4 U1 C11 127.9(3) .
C3 U1 C11 102.3(3) .
C15 U1 C11 29.8(3) .
C12 U1 C11 29.1(2) .
C2 U1 C11 80.4(3) .

loop_
_geom_bond_atom_site_label_1
_geom_bond_atom_site_label_2
_geom_bond_distance
_geom_bond_site_symmetry_2
C1 C2 1.418(13) .
C1 C5 1.448(14) .
C1 C6 1.487(13) .
C1 U1 2.790(9) .
C2 C3 1.427(14) .
C2 C7 1.508(13) .
C2 U1 2.866(10) .
C3 C4 1.416(14) .
C3 C8 1.514(13) .
C3 U1 2.822(9) .
C4 C5 1.426(13) .
C4 C9 1.514(14) .
C4 U1 2.805(10) .
C5 C10 1.492(13) .
C5 U1 2.789(9) .
C6 H6A 0.9800 .
C6 H6B 0.9800 .
C6 H6C 0.9800 .
C7 H7A 0.9800 .
C7 H7B 0.9800 .
C7 H7C 0.9800 .
C8 H8A 0.9800 .
C8 H8B 0.9800 .
C8 H8C 0.9800 .
C9 H9A 0.9800 .
C9 H9B 0.9800 .
C9 H9C 0.9800 .
C10 H10A 0.9800 .
C10 H10B 0.9800 .
C10 H10C 0.9800 .
C11 C12 1.439(12) .
C11 C15 1.468(13) .
C11 C16 1.502(13) .
C11 U1 2.868(9) .
C12 C13 1.402(13) .
C12 C17 1.528(13) .
C12 U1 2.860(9) .
C13 C14 1.412(12) .
C13 C18 1.510(11) .
C13 U1 2.797(8) .
C14 C15 1.405(12) .
C14 C19 1.539(12) .
C14 U1 2.766(9) .
C15 C20 1.480(12) .
C15 U1 2.840(9) .
C16 H16A 0.9800 .
C16 H16B 0.9800 .
C16 H16C 0.9800 .
C17 H17A 0.9800 .
C17 H17B 0.9800 .
C17 H17C 0.9800 .
C18 H18A 0.9800 .
C18 H18B 0.9800 .
C18 H18C 0.9800 .
C19 H19A 0.9800 .
C19 H19B 0.9800 .
C19 H19C 0.9800 .
C20 H20A 0.9800 .
C20 H20B 0.9800 .
C20 H20C 0.9800 .
C21 O1 1.442(9) .
C21 C22 1.541(10) .
C21 C26 1.563(12) .
C21 C27 1.570(11) .
C22 C23 1.511(12) .
C22 H22A 0.9900 .
C22 H22B 0.9900 .
C23 C24 1.498(15) .
C23 H23A 0.9900 .
C23 H23B 0.9900 .
C24 C25 1.530(12) .
C24 H24A 0.9900 .
C24 H24B 0.9900 .
C25 C26 1.540(11) .
C25 H25A 0.9900 .
C25 H25B 0.9900 .
C26 H26A 0.9900 .
C26 H26B 0.9900 .
C27 C28 1.338(11) .
C27 Si1 1.879(9) .
C28 C29 1.255(11) .
C29 C30 1.352(11) .
C30 C37 1.556(12) .
C30 Si2 1.896(8) .
C31 Si1 1.882(10) .
C31 H31A 0.9800 .
C31 H31B 0.9800 .
C31 H31C 0.9800 .
C32 Si1 1.873(11) .
C32 H32A 0.9800 .
C32 H32B 0.9800 .
C32 H32C 0.9800 .
C33 Si1 1.847(10) .
C33 H33A 0.9800 .
C33 H33B 0.9800 .
C33 H33C 0.9800 .
C34 Si2 1.887(9) .
C34 H34A 0.9800 .
C34 H34B 0.9800 .
C34 H34C 0.9800 .
C35 Si2 1.890(10) .
C35 H35A 0.9800 .
C35 H35B 0.9800 .
C35 H35C 0.9800 .
C36 Si2 1.868(9) .
C36 H36A 0.9800 .
C36 H36B 0.9800 .
C36 H36C 0.9800 .
C37 O2 1.421(9) .
C37 C42 1.554(12) .
C37 C38 1.563(12) .
C38 C39 1.527(11) .
C38 H38A 0.9900 .
C38 H38B 0.9900 .
C39 C40 1.523(14) .
C39 H39A 0.9900 .
C39 H39B 0.9900 .
C40 C41 1.540(15) .
C40 H40A 0.9900 .
C40 H40B 0.9900 .
C41 C42 1.532(12) .
C41 H41A 0.9900 .
C41 H41B 0.9900 .
C42 H42A 0.9900 .
C42 H42B 0.9900 .
C43 C43 1.37(3) 2_675
C43 C44 1.53(2) .
C43 H43A 0.9900 .
C43 H43B 0.9900 .
C44 C45 1.46(2) .
C44 H44A 0.9900 .
C44 H44B 0.9900 .
C45 H45A 0.9800 .
C45 H45B 0.9800 .
C45 H45C 0.9800 .
O1 U1 2.106(6) .
O2 U1 2.111(6) .
